data_7128450
loop_
_publ_author_name
'Li, Changan'
'Sinnwell, Michael A.'
'Swenson, Dale C.'
'MacGillivray, Leonard R.'

_publ_section_title
;
 Cubane-forming cyclic dienes that exhibit orthogonal reactivities in the
 solid state.
;
_journal_issue 55
_journal_name_full 'Chemical communications (Cambridge, England)'
_journal_page_first 6725
_journal_page_last 6727
_journal_paper_doi 10.1039/d1cc02725e
_journal_volume 57
_journal_year 2021
_chemical_formula_moiety 'C14.61 H13.22 O14, 4(H2 O), 2(H1.7 O0.7)'
_chemical_formula_sum 'C14.61 H24.61 O19.39'
_chemical_formula_weight 510.51
_chemical_name_common 'tetraacid cage CG1'
_chemical_name_systematic
'6,6,12,12-tetrahydroxy-3,9-dioxapentacyclo[6.4.0.0^2,7.0^4,11.0^5,10]dodecane-2,4,8,10-tetracarboxylic acid hydrate'
_space_group_crystal_system triclinic
_space_group_IT_number 2
_space_group_name_Hall '-P 1'
_space_group_name_H-M_alt 'P -1'
_atom_sites_solution_hydrogens mixed
_audit_creation_date 2021-04-30
_audit_creation_method
;
Olex2 1.2
(compiled 2018.05.29 svn.r3508 for OlexSys, GUI svn.r5506)
;
_audit_update_record
;
2021-05-08 deposited with the CCDC.	2021-06-07 downloaded from the CCDC.
;
_cell_angle_alpha 82.568(7)
_cell_angle_beta 82.756(8)
_cell_angle_gamma 65.804(6)
_cell_formula_units_Z 1
_cell_length_a 7.7763(19)
_cell_length_b 8.1868(17)
_cell_length_c 8.683(2)
_cell_measurement_reflns_used 9198
_cell_measurement_temperature 150(2)
_cell_measurement_theta_max 25.92
_cell_measurement_theta_min 2.3725
_cell_volume 498.4(2)
_computing_molecular_graphics 'Olex2 (Dolomanov et al., 2009)'
_computing_publication_material 'Olex2 (Dolomanov et al., 2009)'
_computing_structure_refinement 'ShelXL (Sheldrick, 2015)'
_diffrn_ambient_temperature 150.15
_diffrn_measured_fraction_theta_full 0.989
_diffrn_measured_fraction_theta_max 0.989
_diffrn_measurement_device_type 'Bruker D8 Venture Duo'
_diffrn_measurement_method 'CCD phi and omega scans'
_diffrn_radiation_type MoK\a
_diffrn_radiation_wavelength 0.71073
_diffrn_reflns_av_unetI/netI 0.0767
_diffrn_reflns_Laue_measured_fraction_full 0.989
_diffrn_reflns_Laue_measured_fraction_max 0.989
_diffrn_reflns_limit_h_max 9
_diffrn_reflns_limit_h_min -9
_diffrn_reflns_limit_k_max 9
_diffrn_reflns_limit_k_min -9
_diffrn_reflns_limit_l_max 10
_diffrn_reflns_limit_l_min 0
_diffrn_reflns_number 1743
_diffrn_reflns_point_group_measured_fraction_full 0.989
_diffrn_reflns_point_group_measured_fraction_max 0.989
_diffrn_reflns_theta_full 25.020
_diffrn_reflns_theta_max 25.020
_diffrn_reflns_theta_min 2.373
_exptl_absorpt_coefficient_mu 0.163
_exptl_absorpt_correction_T_max 1.0000
_exptl_absorpt_correction_T_min 0.8822
_exptl_absorpt_correction_type multi-scan
_exptl_absorpt_process_details
;
SADABS-2016/2 (Bruker,2016/2) was used for absorption correction.
wR2(int) was 0.1218 before and 0.0527 after correction.
The Ratio of minimum to maximum transmission is 0.8822.
The \l/2 correction factor is Not present.
;
_exptl_crystal_colour colorless
_exptl_crystal_density_diffrn 1.701
_exptl_crystal_description plates
_exptl_crystal_F_000 267
_exptl_crystal_recrystallization_method 'Re-crystallisation from solvent: MeOH/benzene'
_exptl_crystal_size_max 0.105
_exptl_crystal_size_mid 0.095
_exptl_crystal_size_min 0.02
_exptl_transmission_factor_max 1.0000
_exptl_transmission_factor_min 0.8822
_refine_diff_density_max 0.341
_refine_diff_density_min -0.358
_refine_diff_density_rms 0.074
_refine_ls_extinction_method none
_refine_ls_goodness_of_fit_ref 1.068
_refine_ls_hydrogen_treatment mixed
_refine_ls_matrix_type full
_refine_ls_number_parameters 186
_refine_ls_number_reflns 1743
_refine_ls_number_restraints 1
_refine_ls_restrained_S_all 1.068
_refine_ls_R_factor_all 0.1004
_refine_ls_R_factor_gt 0.0605
_refine_ls_shift/su_max 0.000
_refine_ls_shift/su_mean 0.000
_refine_ls_structure_factor_coef Fsqd
_refine_ls_weighting_details 'w=1/[\s^2^(Fo^2^)+1.2197P] where P=(Fo^2^+2Fc^2^)/3'
_refine_ls_weighting_scheme calc
_refine_ls_wR_factor_gt 0.1220
_refine_ls_wR_factor_ref 0.1424
_reflns_Friedel_coverage 0.000
_reflns_number_gt 1220
_reflns_number_total 1743
_reflns_threshold_expression 'I > 2\s(I)'
_cod_data_source_file d1cc02725e2.cif
_cod_data_source_block mcg2151_5
_cod_depositor_comments 'Adding full bibliography for 7128449--7128452.cif.'
_cod_database_code 7128450
_shelx_shelxl_version_number 2018/3
_shelx_space_group_comment
;
The symmetry employed for this shelxl refinement is uniquely defined
by the following loop, which should always be used as a source of
symmetry information in preference to the above space-group names.
They are only intended as comments.
;
_shelx_estimated_absorpt_t_max 0.997
_shelx_estimated_absorpt_t_min 0.983
_olex2_refinement_description
;
1. Twinned data refinement
 Scales: 0.786(3)
 0.214(3)
2. Fixed Uiso
 At 1.2 times of:
  All C(H) groups
 At 1.5 times of:
  All C(H,H,H) groups, All O(H) groups, All O(H,H) groups
3. Shared sites
{O2, O2'}
4. Restrained distances
 O1A-H1AA
 0.84 with sigma of 0.02
5. Uiso/Uaniso restraints and constraints
Uanis(O2) = Uanis(O2')
6. Others
 Sof(O2')=Sof(C1')=Sof(H1'A)=Sof(H1'B)=Sof(H1'C)=1-FVAR(1)
 Sof(O2)=Sof(H2)=Sof(O1A)=Sof(H1AA)=FVAR(1)
7.a Free rotating group:
 O3A(H3AA,H3AB), O2A(H2AA,H2AB)
7.b Ternary CH refined with riding coordinates:
 C3(H3), C5(H5A)
7.c Me refined with riding coordinates:
 C1'(H1'A,H1'B,H1'C)
7.d Idealised tetrahedral OH refined as rotating group:
 O4(H4), O7(H7), O2(H2)
;
_olex2_submission_special_instructions 'No special instructions were received'

loop_
_space_group_symop_operation_xyz
'x, y, z'
'-x, -y, -z'

loop_
_atom_site_label
_atom_site_type_symbol
_atom_site_fract_x
_atom_site_fract_y
_atom_site_fract_z
_atom_site_U_iso_or_equiv
_atom_site_adp_type
_atom_site_occupancy
_atom_site_site_symmetry_order
_atom_site_calc_flag
_atom_site_refinement_flags_posn
_atom_site_refinement_flags_adp
_atom_site_refinement_flags_occupancy
_atom_site_disorder_assembly
_atom_site_disorder_group
O1 O 0.6947(4) 0.4024(4) 0.8419(3) 0.0236(7) Uani 1 1 d . . . . .
O5 O 0.1510(4) 0.7987(4) 0.8709(4) 0.0280(7) Uani 1 1 d . . . . .
O4 O 0.4021(4) 0.6908(4) 0.6817(3) 0.0292(7) Uani 1 1 d . . . . .
H4 H 0.359202 0.638030 0.629989 0.044 Uiso 1 1 calc GR . . . .
O7 O 0.8604(4) 0.7137(4) 0.9388(4) 0.0327(8) Uani 1 1 d . . . . .
H7 H 0.958865 0.729021 0.903501 0.049 Uiso 1 1 calc GR . . . .
O6 O 0.9344(5) 0.5430(5) 0.7391(4) 0.0385(9) Uani 1 1 d . . . . .
O3A O 0.1071(5) 1.1298(4) 0.7583(4) 0.0405(9) Uani 1 1 d . . . . .
H3AA H -0.008220 1.210635 0.767527 0.061 Uiso 1 1 d G . . . .
H3AB H 0.175486 1.179861 0.787956 0.061 Uiso 1 1 d G . . . .
O3 O 0.4610(5) 0.1229(4) 0.8014(4) 0.0406(9) Uani 1 1 d . . . . .
O2A O 0.2626(6) 0.5105(7) 0.5315(5) 0.0685(13) Uani 1 1 d . . . . .
H2AA H 0.279301 0.490800 0.433492 0.103 Uiso 1 1 d G . . . .
H2AB H 0.142560 0.550078 0.561392 0.103 Uiso 1 1 d G . . . .
C6 C 0.6779(6) 0.5473(5) 0.9259(5) 0.0218(9) Uani 1 1 d . . . . .
C3 C 0.3449(6) 0.4886(6) 0.8941(5) 0.0231(10) Uani 1 1 d . . . . .
H3 H 0.256714 0.458624 0.840020 0.028 Uiso 1 1 calc R . . . .
C4 C 0.3404(6) 0.6744(6) 0.8393(5) 0.0230(9) Uani 1 1 d . . . . .
C5 C 0.4776(6) 0.7070(6) 0.9303(5) 0.0241(10) Uani 1 1 d . . . . .
H5A H 0.482550 0.827478 0.901838 0.029 Uiso 1 1 calc R . . . .
C1 C 0.5775(6) 0.1860(6) 0.7927(5) 0.0265(10) Uani 1 1 d . . . . .
C2 C 0.5504(6) 0.3375(6) 0.8895(5) 0.0233(9) Uani 1 1 d . . . . .
C7 C 0.8382(6) 0.6007(6) 0.8574(5) 0.0249(9) Uani 1 1 d . . . . .
H5 H 0.149(9) 0.906(9) 0.838(8) 0.09(2) Uiso 1 1 d . . . . .
O2 O 0.7375(5) 0.1299(5) 0.7055(4) 0.0419(9) Uani 0.695(14) 1 d . . P A 1
H2 H 0.743727 0.046361 0.655275 0.063 Uiso 0.695(14) 1 calc GR . P A 1
O1A O 0.7073(13) -0.1016(9) 0.5395(9) 0.083(3) Uani 0.695(14) 1 d D . P A 1
H1AA H 0.781(16) -0.119(19) 0.456(10) 0.15(6) Uiso 0.695(14) 1 d D . P A 1
O2' O 0.7375(5) 0.1299(5) 0.7055(4) 0.0419(9) Uani 0.305(14) 1 d . . P A 2
C1' C 0.777(3) -0.005(3) 0.597(2) 0.051(6) Uani 0.305(14) 1 d . . P A 2
H1'A H 0.902323 -0.030648 0.541642 0.076 Uiso 0.305(14) 1 calc R . P A 2
H1'B H 0.774921 -0.115432 0.654091 0.076 Uiso 0.305(14) 1 calc R . P A 2
H1'C H 0.681049 0.040359 0.521120 0.076 Uiso 0.305(14) 1 calc R . P A 2
H1A H 0.61(4) -0.19(3) 0.55(3) 0.54(17) Uiso 1 1 d . . . . .

loop_
_atom_site_aniso_label
_atom_site_aniso_U_11
_atom_site_aniso_U_22
_atom_site_aniso_U_33
_atom_site_aniso_U_23
_atom_site_aniso_U_13
_atom_site_aniso_U_12
O1 0.0229(16) 0.0237(16) 0.0260(17) -0.0091(12) 0.0007(12) -0.0098(13)
O5 0.0223(17) 0.0228(17) 0.0350(19) -0.0006(14) -0.0046(13) -0.0051(14)
O4 0.0335(18) 0.0314(18) 0.0228(17) -0.0034(13) -0.0019(14) -0.0128(15)
O7 0.0299(18) 0.0362(19) 0.040(2) -0.0118(15) 0.0039(14) -0.0208(16)
O6 0.040(2) 0.048(2) 0.035(2) -0.0163(16) 0.0110(15) -0.0250(18)
O3A 0.034(2) 0.033(2) 0.055(2) -0.0100(17) 0.0014(18) -0.0125(16)
O3 0.038(2) 0.0346(19) 0.058(2) -0.0203(17) 0.0016(16) -0.0196(17)
O2A 0.077(3) 0.113(4) 0.043(2) -0.032(2) 0.017(2) -0.064(3)
C6 0.023(2) 0.021(2) 0.023(2) -0.0027(17) -0.0012(17) -0.0108(19)
C3 0.023(2) 0.021(2) 0.025(2) -0.0055(18) -0.0027(19) -0.0068(19)
C4 0.023(2) 0.024(2) 0.020(2) -0.0043(17) -0.0001(17) -0.0073(19)
C5 0.023(2) 0.021(2) 0.025(2) -0.0019(18) -0.0005(19) -0.0070(19)
C1 0.030(3) 0.022(2) 0.026(3) -0.0051(18) -0.0044(19) -0.008(2)
C2 0.025(2) 0.021(2) 0.026(2) -0.0036(18) -0.0010(18) -0.011(2)
C7 0.027(2) 0.023(2) 0.024(2) -0.0003(18) -0.0045(19) -0.008(2)
O2 0.039(2) 0.037(2) 0.050(2) -0.0259(17) 0.0143(17) -0.0146(17)
O1A 0.132(8) 0.059(5) 0.064(5) -0.029(4) 0.020(5) -0.046(5)
O2' 0.039(2) 0.037(2) 0.050(2) -0.0259(17) 0.0143(17) -0.0146(17)
C1' 0.080(15) 0.046(12) 0.035(12) -0.029(9) 0.001(9) -0.030(11)

loop_
_atom_type_symbol
_atom_type_description
_atom_type_scat_dispersion_real
_atom_type_scat_dispersion_imag
_atom_type_scat_source
C C 0.0033 0.0016 'International Tables Vol C Tables 4.2.6.8 and 6.1.1.4'
H H 0.0000 0.0000 'International Tables Vol C Tables 4.2.6.8 and 6.1.1.4'
O O 0.0106 0.0060 'International Tables Vol C Tables 4.2.6.8 and 6.1.1.4'

loop_
_geom_angle_atom_site_label_1
_geom_angle_atom_site_label_2
_geom_angle_atom_site_label_3
_geom_angle
_geom_angle_site_symmetry_1
_geom_angle_site_symmetry_3
_geom_angle_publ_flag
C2 O1 C6 113.1(3) . . ?
O1 C6 C3 114.4(3) . 2_667 ?
O1 C6 C5 114.9(3) . . ?
O1 C6 C7 105.6(3) . . ?
C3 C6 C5 90.0(3) 2_667 . ?
C7 C6 C3 117.6(4) . 2_667 ?
C7 C6 C5 114.3(3) . . ?
C6 C3 C2 90.4(3) 2_667 . ?
C4 C3 C6 114.0(3) . 2_667 ?
C4 C3 C2 113.0(3) . . ?
O5 C4 C3 106.5(3) . . ?
O5 C4 C5 111.5(4) . . ?
O4 C4 O5 111.6(3) . . ?
O4 C4 C3 113.1(3) . . ?
O4 C4 C5 106.1(3) . . ?
C3 C4 C5 108.2(3) . . ?
C4 C5 C6 111.9(3) . . ?
C4 C5 C2 112.8(3) . 2_667 ?
C2 C5 C6 89.8(3) 2_667 . ?
O3 C1 C2 121.1(4) . . ?
O3 C1 O2 124.6(4) . . ?
O3 C1 O2' 124.6(4) . . ?
O2 C1 C2 114.2(4) . . ?
O2' C1 C2 114.2(4) . . ?
O1 C2 C3 113.9(3) . . ?
O1 C2 C5 114.9(3) . 2_667 ?
O1 C2 C1 109.5(3) . . ?
C3 C2 C5 89.5(3) . 2_667 ?
C1 C2 C3 113.7(3) . . ?
C1 C2 C5 114.2(3) . 2_667 ?
O7 C7 C6 112.8(3) . . ?
O6 C7 O7 124.7(4) . . ?
O6 C7 C6 122.5(4) . . ?
C1 O2' C1' 120.6(8) . . ?

loop_
_geom_bond_atom_site_label_1
_geom_bond_atom_site_label_2
_geom_bond_distance
_geom_bond_site_symmetry_2
_geom_bond_publ_flag
O1 C6 1.425(5) . ?
O1 C2 1.424(5) . ?
O5 C4 1.422(5) . ?
O4 C4 1.400(5) . ?
O7 C7 1.310(5) . ?
O6 C7 1.216(5) . ?
O3 C1 1.204(5) . ?
C6 C3 1.554(6) 2_667 ?
C6 C5 1.570(6) . ?
C6 C7 1.514(6) . ?
C3 C4 1.522(6) . ?
C3 C2 1.569(6) . ?
C4 C5 1.529(6) . ?
C5 C2 1.569(6) 2_667 ?
C1 C2 1.516(6) . ?
C1 O2 1.310(5) . ?
C1 O2' 1.310(5) . ?
O2' C1' 1.458(15) . ?

loop_
_twin_individual_id
_twin_individual_mass_fraction_refined
1 0.786(3)
2 0.214(3)
